data_4300022
loop_
_publ_author_name
'M. Carmen Nicasio'
'Margarita Paneque'
'Pedro J. P\'erez'
'Antonio Pizarro'
'Manuel L. Poveda'
'Luis Rey'
'Sabine Sirol'
'Soraya Taboada'
'Marianela Trujillo'
'Angeles Monge'
'Caridad Ruiz'
'Ernesto Carmona'

_publ_contact_author
;
        Angeles Monge
        Instituto de Ciencia de Materiales
        CSIC
        Campus de Cantoblanco
        28049 MADRID
        Spain
;
_publ_contact_author_email nines@immrx1.icmm.csic.es
_publ_contact_author_fax '34 1 372-0623'
_publ_contact_author_phone '34 1 334-9025'
_publ_section_title
;
Substitution and Hydrogenation Reactions on Rhodium(I)-Ethylene Complexes
of the Hydrotris(pyrazolyl)borate Ligands Tp' (Tp' = Tp, TpMe2)
;
_journal_name_full 'Inorganic Chemistry'
_journal_page_first 180
_journal_page_last 188
_journal_paper_doi 10.1021/ic990419u
_journal_volume 39
_journal_year 2000
_chemical_formula_sum 'C23 H41 B N6 P Rh'
_chemical_formula_weight 546.31
_space_group_IT_number 14
_symmetry_cell_setting monoclinic
_symmetry_space_group_name_Hall '-P 2ybc'
_symmetry_space_group_name_H-M 'P 1 21/c 1'
_atom_sites_solution_hydrogens geom
_atom_sites_solution_primary direct
_atom_sites_solution_secondary difmap
_audit_creation_method SHELXL
_cell_angle_alpha 90.00
_cell_angle_beta 118.9080(10)
_cell_angle_gamma 90.00
_cell_formula_units_Z 8
_cell_length_a 19.6385(12)
_cell_length_b 16.3298(10)
_cell_length_c 19.3328(12)
_cell_measurement_temperature 293(2)
_cell_volume 5427.4(6)
_computing_cell_refinement 'Siemens Saint'
_computing_data_collection 'Siemens Saint'
_computing_data_reduction SHELXTL
_computing_molecular_graphics SHELXTL
_computing_publication_material SHELXTL
_computing_structure_refinement 'SHELXL-93 (Sheldrick, 1993)'
_computing_structure_solution 'SHELXS-86 (Sheldrick, 1990)'
_diffrn_ambient_temperature 293(2)
_diffrn_measurement_device 'Siemens Bruker Smart CCD'
_diffrn_radiation_monochromator graphite
_diffrn_radiation_source 'fine-focus sealed tube'
_diffrn_radiation_type MoK\a
_diffrn_radiation_wavelength 0.71073
_diffrn_reflns_av_R_equivalents 0.1088
_diffrn_reflns_av_sigmaI/netI 0.1506
_diffrn_reflns_limit_h_max 21
_diffrn_reflns_limit_h_min -12
_diffrn_reflns_limit_k_max 17
_diffrn_reflns_limit_k_min -18
_diffrn_reflns_limit_l_max 20
_diffrn_reflns_limit_l_min -21
_diffrn_reflns_number 19007
_diffrn_reflns_theta_max 23.35
_diffrn_reflns_theta_min 1.72
_exptl_absorpt_coefficient_mu 0.710
_exptl_crystal_density_diffrn 1.337
_exptl_crystal_F_000 2288
_refine_diff_density_max 0.603
_refine_diff_density_min -1.112
_refine_diff_density_rms 0.113
_refine_ls_extinction_method none
_refine_ls_goodness_of_fit_all 0.898
_refine_ls_goodness_of_fit_obs 1.071
_refine_ls_matrix_type full
_refine_ls_number_parameters 603
_refine_ls_number_reflns 7592
_refine_ls_number_restraints 0
_refine_ls_restrained_S_all 0.898
_refine_ls_restrained_S_obs 1.071
_refine_ls_R_factor_all 0.1311
_refine_ls_R_factor_obs 0.0586
_refine_ls_shift/esd_max 1.541
_refine_ls_shift/esd_mean 0.055
_refine_ls_structure_factor_coef Fsqd
_refine_ls_weighting_details 'w=1/[\s^2^(Fo^2^)+(0.0451P)^2^+0.0000P] where P=(Fo^2^+2Fc^2^)/3'
_refine_ls_weighting_scheme calc
_refine_ls_wR_factor_all 0.1366
_refine_ls_wR_factor_obs 0.1151
_reflns_number_observed 4045
_reflns_number_total 7592
_reflns_observed_criterion >2sigma(I)
_cod_depositor_comments
;
The following automatic conversions were performed:

'_refine_ls_weighting_scheme' value 'calc
w=1/[\s^2^(Fo^2^)+(0.0451P)^2^+0.0000P] where P=(Fo^2^+2Fc^2^)/3' was
changed to 'calc'. New tag '_refine_ls_weighting_details' was
created. The value of the new tag was set to
'w=1/[\s^2^(Fo^2^)+(0.0451P)^2^+0.0000P] where P=(Fo^2^+2Fc^2^)/3'.

Automatic conversion script
Id: cif_fix_values 3143 2015-03-26 13:38:13Z robertas 
;
_cod_database_code 4300022

loop_
_symmetry_equiv_pos_as_xyz
'x, y, z'
'-x, y+1/2, -z+1/2'
'-x, -y, -z'
'x, -y-1/2, z-1/2'

loop_
_atom_site_aniso_label
_atom_site_aniso_U_11
_atom_site_aniso_U_22
_atom_site_aniso_U_33
_atom_site_aniso_U_23
_atom_site_aniso_U_13
_atom_site_aniso_U_12
Rh1 0.0455(4) 0.0270(4) 0.0421(4) 0.0017(3) 0.0240(3) 0.0001(3)
P1 0.0480(15) 0.0308(13) 0.0546(15) 0.0047(11) 0.0223(12) 0.0003(10)
C1 0.062(6) 0.046(6) 0.054(6) -0.009(5) 0.027(5) -0.005(5)
C2 0.064(6) 0.065(6) 0.038(5) 0.004(5) 0.023(5) 0.011(5)
C11 0.055(6) 0.036(5) 0.077(6) -0.004(5) 0.039(5) 0.005(4)
C12 0.082(7) 0.058(6) 0.097(8) -0.016(6) 0.063(7) 0.002(5)
C21 0.086(7) 0.041(6) 0.071(7) 0.014(5) 0.034(6) 0.011(5)
C22 0.132(10) 0.076(8) 0.071(8) 0.030(7) 0.029(7) -0.003(7)
C31 0.041(6) 0.051(6) 0.085(7) -0.002(5) 0.020(5) -0.004(4)
C32 0.047(7) 0.087(8) 0.134(10) 0.004(7) 0.029(7) -0.001(6)
B 0.048(7) 0.038(6) 0.059(7) 0.010(6) 0.025(6) 0.004(5)
N11 0.044(5) 0.034(4) 0.045(5) 0.004(4) 0.017(4) 0.002(3)
N12 0.045(4) 0.040(4) 0.056(5) 0.003(4) 0.031(4) 0.001(3)
C13 0.057(7) 0.030(5) 0.079(7) 0.003(5) 0.042(6) 0.010(5)
C14 0.050(7) 0.034(5) 0.111(9) 0.012(6) 0.041(7) 0.018(5)
C15 0.044(6) 0.033(5) 0.068(7) 0.012(5) 0.018(5) -0.007(4)
C16 0.097(8) 0.052(6) 0.119(9) -0.007(6) 0.077(7) 0.012(5)
C17 0.081(8) 0.059(7) 0.083(8) 0.019(6) 0.012(6) 0.008(5)
N21 0.051(4) 0.040(4) 0.038(4) 0.000(4) 0.019(4) -0.004(3)
N22 0.058(5) 0.031(4) 0.042(4) -0.001(3) 0.027(4) 0.003(3)
C23 0.066(6) 0.047(6) 0.042(5) -0.015(5) 0.027(5) -0.007(5)
C24 0.065(6) 0.033(5) 0.069(7) -0.007(5) 0.033(5) -0.011(5)
C25 0.056(6) 0.032(5) 0.066(6) 0.005(5) 0.035(5) -0.010(4)
C26 0.123(9) 0.073(7) 0.064(7) -0.024(6) 0.041(7) -0.022(6)
C27 0.082(7) 0.040(5) 0.071(6) 0.017(5) 0.038(6) -0.005(5)
N31 0.062(5) 0.031(4) 0.045(5) 0.007(3) 0.033(4) 0.003(3)
N32 0.047(4) 0.034(4) 0.038(4) 0.003(3) 0.023(4) 0.002(3)
C33 0.054(6) 0.030(5) 0.071(7) 0.008(5) 0.039(5) 0.002(4)
C34 0.075(7) 0.052(6) 0.077(7) 0.017(6) 0.053(6) -0.003(5)
C35 0.076(7) 0.034(5) 0.050(6) 0.004(5) 0.043(6) 0.010(5)
C36 0.071(7) 0.036(5) 0.079(7) 0.005(5) 0.024(6) -0.010(5)
C37 0.133(10) 0.067(7) 0.076(7) 0.001(6) 0.072(7) -0.012(6)
Rh1' 0.0472(4) 0.0277(4) 0.0488(4) -0.0011(3) 0.0297(3) -0.0024(3)
C1' 0.093(8) 0.078(7) 0.089(8) 0.015(7) 0.053(7) 0.010(6)
C2' 0.060(6) 0.058(6) 0.076(7) -0.013(6) 0.020(5) -0.001(5)
P1' 0.051(2) 0.0352(13) 0.069(2) 0.0076(12) 0.0337(13) 0.0031(11)
C11' 0.047(6) 0.041(5) 0.107(8) 0.030(6) 0.030(6) 0.007(4)
C12' 0.095(8) 0.069(7) 0.070(7) 0.015(6) 0.043(6) 0.011(6)
C21' 0.106(9) 0.060(7) 0.117(9) 0.011(7) 0.074(8) 0.026(6)
C22' 0.121(10) 0.099(9) 0.131(10) 0.045(8) 0.095(9) 0.049(7)
C31' 0.060(7) 0.057(6) 0.102(8) 0.009(6) 0.030(6) -0.009(5)
C32' 0.058(7) 0.090(8) 0.111(9) 0.039(7) 0.017(6) 0.003(6)
B' 0.067(8) 0.035(6) 0.061(7) 0.003(6) 0.042(6) 0.004(6)
N11' 0.054(5) 0.029(4) 0.063(5) -0.003(3) 0.041(4) -0.005(3)
N12' 0.048(4) 0.044(4) 0.051(4) -0.007(4) 0.037(4) -0.004(3)
C13' 0.053(6) 0.037(5) 0.050(5) -0.017(4) 0.030(5) -0.003(4)
C14' 0.071(6) 0.028(5) 0.064(6) -0.001(5) 0.044(5) -0.001(4)
C15' 0.049(5) 0.036(5) 0.060(6) 0.005(5) 0.033(5) -0.010(4)
C16' 0.097(8) 0.038(5) 0.104(8) -0.032(6) 0.065(7) -0.016(5)
C17' 0.097(8) 0.061(6) 0.103(8) 0.014(6) 0.072(7) -0.004(6)
N21' 0.069(5) 0.030(4) 0.050(5) -0.002(4) 0.038(4) 0.003(4)
N22' 0.054(5) 0.033(4) 0.051(4) 0.001(4) 0.031(4) -0.005(3)
C23' 0.053(6) 0.028(5) 0.045(5) 0.004(4) 0.023(5) 0.008(4)
C24' 0.082(7) 0.037(6) 0.052(6) -0.013(5) 0.018(6) 0.004(5)
C25' 0.083(8) 0.039(5) 0.043(6) 0.001(5) 0.029(6) 0.013(5)
C26' 0.055(6) 0.038(5) 0.098(7) -0.016(5) 0.030(6) -0.005(5)
C27' 0.155(11) 0.075(8) 0.079(8) -0.011(6) 0.083(8) -0.011(7)
N31' 0.057(5) 0.021(4) 0.061(5) 0.003(3) 0.039(4) 0.001(3)
N32' 0.045(4) 0.028(4) 0.061(5) -0.003(4) 0.035(4) -0.007(3)
C33' 0.055(6) 0.029(5) 0.044(5) 0.003(4) 0.020(5) -0.003(4)
C34' 0.056(6) 0.025(5) 0.070(7) -0.002(5) 0.029(5) 0.008(4)
C35' 0.050(6) 0.030(5) 0.074(7) -0.001(5) 0.040(5) -0.003(4)
C36' 0.083(7) 0.054(6) 0.070(7) 0.013(5) 0.029(6) 0.000(5)
C37' 0.074(7) 0.065(7) 0.135(9) -0.001(7) 0.079(7) 0.007(5)

loop_
_atom_site_label
_atom_site_type_symbol
_atom_site_fract_x
_atom_site_fract_y
_atom_site_fract_z
_atom_site_U_iso_or_equiv
_atom_site_thermal_displace_type
_atom_site_occupancy
_atom_site_calc_flag
_atom_site_refinement_flags
_atom_site_disorder_group
Rh1 Rh 0.08391(3) 0.32385(4) 0.37880(3) 0.0370(2) Uani 1 d . .
P1 P 0.19306(12) 0.24879(12) 0.43859(13) 0.0455(6) Uani 1 d . .
C1 C 0.1159(5) 0.3929(5) 0.4808(4) 0.054(2) Uani 1 d . .
H1A H 0.1702(5) 0.3910(5) 0.5209(4) 0.065 Uiso 1 calc R .
H1B H 0.0926(5) 0.4467(5) 0.4738(4) 0.065 Uiso 1 calc R .
C2 C 0.0692(5) 0.3251(5) 0.4770(4) 0.057(2) Uani 1 d . .
H2A H 0.0173(5) 0.3375(5) 0.4682(4) 0.068 Uiso 1 calc R .
H2B H 0.0949(5) 0.2819(5) 0.5153(4) 0.068 Uiso 1 calc R .
C11 C 0.1979(5) 0.1677(5) 0.3757(5) 0.053(2) Uani 1 d . .
H11A H 0.2454(5) 0.1367(5) 0.4063(5) 0.063 Uiso 1 calc R .
H11B H 0.1546(5) 0.1306(5) 0.3618(5) 0.063 Uiso 1 calc R .
C12 C 0.1960(5) 0.1963(5) 0.3005(5) 0.071(3) Uani 1 d . .
H12A H 0.1973(33) 0.1496(5) 0.2709(16) 0.106 Uiso 1 calc R .
H12B H 0.2404(17) 0.2304(27) 0.3134(5) 0.106 Uiso 1 calc R .
H12C H 0.1493(16) 0.2269(29) 0.2695(16) 0.106 Uiso 1 calc R .
C21 C 0.2144(5) 0.1889(5) 0.5261(5) 0.068(3) Uani 1 d . .
H21A H 0.1668(5) 0.1620(5) 0.5173(5) 0.082 Uiso 1 calc R .
H21B H 0.2511(5) 0.1463(5) 0.5315(5) 0.082 Uiso 1 calc R .
C22 C 0.2479(6) 0.2360(6) 0.6051(6) 0.101(4) Uani 1 d . .
H22A H 0.2500(39) 0.2003(14) 0.6456(11) 0.152 Uiso 1 calc R .
H22B H 0.2151(23) 0.2820(25) 0.5993(13) 0.152 Uiso 1 calc R .
H22C H 0.2993(17) 0.2549(37) 0.6196(22) 0.152 Uiso 1 calc R .
C31 C 0.2856(4) 0.3010(5) 0.4676(5) 0.063(3) Uani 1 d . .
H31A H 0.2821(4) 0.3280(5) 0.4213(5) 0.076 Uiso 1 calc R .
H31B H 0.2920(4) 0.3434(5) 0.5054(5) 0.076 Uiso 1 calc R .
C32 C 0.3588(5) 0.2477(6) 0.5037(6) 0.096(4) Uani 1 d . .
H32A H 0.4036(6) 0.2814(8) 0.5177(37) 0.143 Uiso 1 calc R .
H32B H 0.3549(18) 0.2073(27) 0.4659(15) 0.143 Uiso 1 calc R .
H32C H 0.3637(22) 0.2209(33) 0.5501(23) 0.143 Uiso 1 calc R .
B B -0.0100(6) 0.3278(6) 0.1888(6) 0.049(3) Uani 1 d . .
H H -0.0435(33) 0.3242(34) 0.1181(35) 0.037(18) Uiso 1 d . .
N11 N -0.0529(4) 0.3801(4) 0.2229(4) 0.043(2) Uani 1 d . .
N12 N -0.0262(4) 0.3909(4) 0.3029(4) 0.044(2) Uani 1 d . .
C13 C -0.0777(5) 0.4399(5) 0.3086(6) 0.051(2) Uani 1 d . .
C14 C -0.1358(5) 0.4607(5) 0.2342(7) 0.065(3) Uani 1 d . .
H14 H -0.1779(5) 0.4950(5) 0.2223(7) 0.077 Uiso 1 calc R .
C15 C -0.1197(5) 0.4215(5) 0.1816(5) 0.052(2) Uani 1 d . .
C16 C -0.0703(5) 0.4712(5) 0.3849(5) 0.079(3) Uani 1 d . .
H16A H -0.1142(18) 0.5053(29) 0.3740(6) 0.118 Uiso 1 calc R .
H16B H -0.0233(18) 0.5026(30) 0.4121(17) 0.118 Uiso 1 calc R .
H16C H -0.0686(34) 0.4258(5) 0.4172(15) 0.118 Uiso 1 calc R .
C17 C -0.1656(5) 0.4227(6) 0.0918(5) 0.086(3) Uani 1 d . .
H17A H -0.1337(13) 0.4447(36) 0.0712(5) 0.129 Uiso 1 calc R .
H17B H -0.2111(20) 0.4561(32) 0.0750(5) 0.129 Uiso 1 calc R .
H17C H -0.1809(32) 0.3679(7) 0.0725(5) 0.129 Uiso 1 calc R .
N21 N -0.0059(3) 0.2375(4) 0.2167(4) 0.044(2) Uani 1 d . .
N22 N 0.0199(3) 0.2235(4) 0.2949(4) 0.042(2) Uani 1 d . .
C23 C -0.0388(5) 0.1680(5) 0.1741(5) 0.052(2) Uani 1 d . .
C24 C -0.0329(5) 0.1099(5) 0.2279(5) 0.055(2) Uani 1 d . .
H24 H -0.0500(5) 0.0559(5) 0.2166(5) 0.066 Uiso 1 calc R .
C25 C 0.0029(5) 0.1459(5) 0.3020(5) 0.049(2) Uani 1 d . .
C26 C -0.0717(6) 0.1638(6) 0.0864(5) 0.088(3) Uani 1 d . .
H26A H -0.0966(32) 0.1118(15) 0.0675(7) 0.132 Uiso 1 calc R .
H26B H -0.0306(7) 0.1702(39) 0.0735(5) 0.132 Uiso 1 calc R .
H26C H -0.1092(27) 0.2069(24) 0.0620(5) 0.132 Uiso 1 calc R .
C27 C 0.0192(5) 0.1104(5) 0.3794(5) 0.064(3) Uani 1 d . .
H27A H 0.0646(18) 0.0763(26) 0.3992(15) 0.095 Uiso 1 calc R .
H27B H -0.0245(13) 0.0782(27) 0.3727(7) 0.095 Uiso 1 calc R .
H27C H 0.0280(31) 0.1538(5) 0.4163(10) 0.095 Uiso 1 calc R .
N31 N 0.0714(4) 0.3649(4) 0.2170(4) 0.043(2) Uani 1 d . .
N32 N 0.1152(4) 0.3840(4) 0.2959(4) 0.038(2) Uani 1 d . .
C33 C 0.1688(5) 0.4393(5) 0.3019(5) 0.048(2) Uani 1 d . .
C34 C 0.1598(5) 0.4537(5) 0.2267(6) 0.061(3) Uani 1 d . .
H34 H 0.1900(5) 0.4882(5) 0.2143(6) 0.073 Uiso 1 calc R .
C35 C 0.0988(5) 0.4079(5) 0.1753(5) 0.048(2) Uani 1 d . .
C36 C 0.2202(5) 0.4822(5) 0.3782(5) 0.067(3) Uani 1 d . .
H36A H 0.2102(23) 0.5400(6) 0.3718(10) 0.100 Uiso 1 calc R .
H36B H 0.2737(5) 0.4721(27) 0.3931(17) 0.100 Uiso 1 calc R .
H36C H 0.2096(22) 0.4619(24) 0.4187(9) 0.100 Uiso 1 calc R .
C37 C 0.0623(6) 0.4030(6) 0.0871(5) 0.083(3) Uani 1 d . .
H37A H 0.0899(23) 0.4381(30) 0.0693(6) 0.125 Uiso 1 calc R .
H37B H 0.0090(11) 0.4201(37) 0.0636(5) 0.125 Uiso 1 calc R .
H37C H 0.0647(33) 0.3476(9) 0.0718(5) 0.125 Uiso 1 calc R .
Rh1' Rh 0.41618(3) 0.66673(4) 0.27884(4) 0.0385(2) Uani 1 d . .
C1' C 0.3768(6) 0.5976(6) 0.3423(5) 0.083(3) Uani 1 d . .
H1'1 H 0.3210(6) 0.5972(6) 0.3227(5) 0.099 Uiso 1 calc R .
H1'2 H 0.4010(6) 0.5446(6) 0.3608(5) 0.099 Uiso 1 calc R .
C2' C 0.4202(5) 0.6700(5) 0.3909(5) 0.070(3) Uani 1 d . .
H2'1 H 0.4702(5) 0.6595(5) 0.4370(5) 0.084 Uiso 1 calc R .
H2'2 H 0.3899(5) 0.7123(5) 0.3988(5) 0.084 Uiso 1 calc R .
P1' P 0.30356(13) 0.73744(13) 0.22225(14) 0.0496(6) Uani 1 d . .
C11' C 0.3023(5) 0.8210(5) 0.1573(6) 0.068(3) Uani 1 d . .
H11C H 0.2529(5) 0.8495(5) 0.1368(6) 0.082 Uiso 1 calc R .
H11D H 0.3429(5) 0.8598(5) 0.1891(6) 0.082 Uiso 1 calc R .
C12' C 0.3137(5) 0.7945(6) 0.0866(5) 0.077(3) Uani 1 d . .
H12D H 0.3649(13) 0.7720(33) 0.1060(5) 0.115 Uiso 1 calc R .
H12E H 0.3076(34) 0.8412(9) 0.0540(19) 0.115 Uiso 1 calc R .
H12F H 0.2756(22) 0.7538(26) 0.0562(20) 0.115 Uiso 1 calc R .
C21' C 0.2691(6) 0.7903(6) 0.2837(6) 0.086(3) Uani 1 d . .
H21C H 0.3134(6) 0.8175(6) 0.3264(6) 0.103 Uiso 1 calc R .
H21D H 0.2329(6) 0.8326(6) 0.2517(6) 0.103 Uiso 1 calc R .
C22' C 0.2295(6) 0.7390(6) 0.3202(6) 0.103(4) Uani 1 d . .
H22D H 0.1935(32) 0.7726(13) 0.3277(41) 0.154 Uiso 1 calc R .
H22E H 0.2681(7) 0.7178(38) 0.3702(21) 0.154 Uiso 1 calc R .
H22F H 0.2021(36) 0.6944(26) 0.2855(21) 0.154 Uiso 1 calc R .
C31' C 0.2168(5) 0.6817(5) 0.1548(6) 0.076(3) Uani 1 d . .
H31C H 0.2264(5) 0.6566(5) 0.1148(6) 0.092 Uiso 1 calc R .
H31D H 0.2093(5) 0.6376(5) 0.1841(6) 0.092 Uiso 1 calc R .
C32' C 0.1396(5) 0.7308(6) 0.1121(6) 0.096(4) Uani 1 d . .
H32D H 0.0976(8) 0.6941(9) 0.0807(32) 0.144 Uiso 1 calc R .
H32E H 0.1439(15) 0.7714(29) 0.0785(32) 0.144 Uiso 1 calc R .
H32F H 0.1294(21) 0.7571(34) 0.1506(6) 0.144 Uiso 1 calc R .
B' B 0.5286(6) 0.6659(6) 0.2008(6) 0.050(3) Uani 1 d . .
H' H 0.5669(37) 0.6644(40) 0.1693(39) 0.062(23) Uiso 1 d . .
N11' N 0.5196(4) 0.7548(4) 0.2211(4) 0.043(2) Uani 1 d . .
N12' N 0.4846(3) 0.7690(4) 0.2659(4) 0.042(2) Uani 1 d . .
C13' C 0.4955(5) 0.8479(5) 0.2865(5) 0.045(2) Uani 1 d . .
C14' C 0.5361(5) 0.8851(5) 0.2514(5) 0.050(2) Uani 1 d . .
H14' H 0.5499(5) 0.9401(5) 0.2549(5) 0.060 Uiso 1 calc R .
C15' C 0.5513(4) 0.8264(5) 0.2120(5) 0.046(2) Uani 1 d . .
C16' C 0.4688(5) 0.8857(5) 0.3396(5) 0.073(3) Uani 1 d . .
H16D H 0.4299(24) 0.9264(24) 0.3109(11) 0.109 Uiso 1 calc R .
H16E H 0.5122(8) 0.9109(30) 0.3838(18) 0.109 Uiso 1 calc R .
H16F H 0.4471(30) 0.8441(7) 0.3583(26) 0.109 Uiso 1 calc R .
C17' C 0.5945(5) 0.8316(5) 0.1665(5) 0.077(3) Uani 1 d . .
H17D H 0.5603(10) 0.8179(34) 0.1122(9) 0.115 Uiso 1 calc R .
H17E H 0.6374(21) 0.7940(26) 0.1882(22) 0.115 Uiso 1 calc R .
H17F H 0.6138(29) 0.8863(10) 0.1696(28) 0.115 Uiso 1 calc R .
N21' N 0.4493(4) 0.6288(4) 0.1413(4) 0.046(2) Uani 1 d . .
N22' N 0.3985(4) 0.6075(4) 0.1689(4) 0.044(2) Uani 1 d . .
C23' C 0.3500(5) 0.5523(5) 0.1185(5) 0.042(2) Uani 1 d . .
C24' C 0.3654(5) 0.5400(5) 0.0549(5) 0.063(3) Uani 1 d . .
H24' H 0.3384(5) 0.5066(5) 0.0109(5) 0.076 Uiso 1 calc R .
C25' C 0.4308(6) 0.5894(5) 0.0727(5) 0.056(3) Uani 1 d . .
C26' C 0.2924(5) 0.5081(5) 0.1340(5) 0.067(3) Uani 1 d . .
H26D H 0.3041(19) 0.4506(6) 0.1395(31) 0.100 Uiso 1 calc R .
H26E H 0.2410(5) 0.5166(27) 0.0906(16) 0.100 Uiso 1 calc R .
H26F H 0.2949(22) 0.5285(23) 0.1817(18) 0.100 Uiso 1 calc R .
C27' C 0.4720(6) 0.6008(6) 0.0264(5) 0.092(4) Uani 1 d . .
H27D H 0.4494(26) 0.5657(31) -0.0191(22) 0.138 Uiso 1 calc R .
H27E H 0.5260(10) 0.5872(39) 0.0586(14) 0.138 Uiso 1 calc R .
H27F H 0.4674(33) 0.6568(11) 0.0097(33) 0.138 Uiso 1 calc R .
N31' N 0.5638(4) 0.6135(3) 0.2769(4) 0.042(2) Uani 1 d . .
N32' N 0.5272(4) 0.6021(4) 0.3213(4) 0.041(2) Uani 1 d . .
C33' C 0.5737(5) 0.5511(5) 0.3806(5) 0.044(2) Uani 1 d . .
C34' C 0.6391(5) 0.5314(5) 0.3731(5) 0.051(2) Uani 1 d . .
H34' H 0.6799(5) 0.4972(5) 0.4060(5) 0.061 Uiso 1 calc R .
C35' C 0.6315(5) 0.5721(5) 0.3082(5) 0.047(2) Uani 1 d . .
C36' C 0.5560(5) 0.5200(5) 0.4429(5) 0.073(3) Uani 1 d . .
H36D H 0.5818(27) 0.5536(21) 0.4892(13) 0.109 Uiso 1 calc R .
H36E H 0.5740(29) 0.4646(12) 0.4560(24) 0.109 Uiso 1 calc R .
H36F H 0.5009(6) 0.5218(33) 0.4235(13) 0.109 Uiso 1 calc R .
C37' C 0.6862(5) 0.5691(5) 0.2740(6) 0.080(3) Uani 1 d . .
H37D H 0.6620(15) 0.5400(32) 0.2247(19) 0.120 Uiso 1 calc R .
H37E H 0.7333(15) 0.5415(33) 0.3102(17) 0.120 Uiso 1 calc R .
H37F H 0.6983(28) 0.6239(5) 0.2653(33) 0.120 Uiso 1 calc R .

loop_
_atom_type_symbol
_atom_type_description
_atom_type_scat_dispersion_real
_atom_type_scat_dispersion_imag
_atom_type_scat_source
C C 0.0033 0.0016 'International Tables Vol C Tables 4.2.6.8 and 6.1.1.4'
H H 0.0000 0.0000 'International Tables Vol C Tables 4.2.6.8 and 6.1.1.4'
B B 0.0013 0.0007 'International Tables Vol C Tables 4.2.6.8 and 6.1.1.4'
N N 0.0061 0.0033 'International Tables Vol C Tables 4.2.6.8 and 6.1.1.4'
P P 0.1023 0.0942 'International Tables Vol C Tables 4.2.6.8 and 6.1.1.4'
Rh Rh -1.1178 0.9187 'International Tables Vol C Tables 4.2.6.8 and 6.1.1.4'

loop_
_geom_angle_atom_site_label_1
_geom_angle_atom_site_label_2
_geom_angle_atom_site_label_3
_geom_angle
_geom_angle_site_symmetry_1
_geom_angle_site_symmetry_3
_geom_angle_publ_flag
C2 Rh1 C1 40.0(3) . . Y
C2 Rh1 N32 151.7(3) . . Y
C1 Rh1 N32 112.6(3) . . Y
C2 Rh1 N22 113.6(3) . . Y
C1 Rh1 N22 153.5(3) . . Y
N32 Rh1 N22 93.2(2) . . Y
C2 Rh1 N12 94.5(3) . . Y
C1 Rh1 N12 96.3(3) . . Y
N32 Rh1 N12 80.0(2) . . Y
N22 Rh1 N12 81.7(2) . . Y
C2 Rh1 P1 93.2(2) . . Y
C1 Rh1 P1 91.8(2) . . Y
N32 Rh1 P1 94.9(2) . . Y
N22 Rh1 P1 92.0(2) . . Y
N12 Rh1 P1 171.6(2) . . Y
C21 P1 C11 99.5(4) . . ?
C21 P1 C31 102.5(4) . . ?
C11 P1 C31 100.3(4) . . ?
C21 P1 Rh1 120.4(3) . . ?
C11 P1 Rh1 113.4(3) . . ?
C31 P1 Rh1 117.5(3) . . ?
C2 C1 Rh1 68.7(4) . . ?
C2 C1 H1A 116.7(5) . . ?
Rh1 C1 H1A 116.7(2) . . ?
C2 C1 H1B 116.9(5) . . ?
Rh1 C1 H1B 116.9(2) . . ?
H1A C1 H1B 113.8 . . ?
C1 C2 Rh1 71.3(5) . . ?
C1 C2 H2A 116.3(5) . . ?
Rh1 C2 H2A 116.5(2) . . ?
C1 C2 H2B 116.6(5) . . ?
Rh1 C2 H2B 116.5(2) . . ?
H2A C2 H2B 113.5 . . ?
C12 C11 P1 115.5(6) . . ?
C12 C11 H11A 108.4(5) . . ?
P1 C11 H11A 108.4(3) . . ?
C12 C11 H11B 108.4(5) . . ?
P1 C11 H11B 108.4(3) . . ?
H11A C11 H11B 107.5 . . ?
C11 C12 H12A 109.5(4) . . ?
C11 C12 H12B 109.5(5) . . ?
H12A C12 H12B 109.5 . . ?
C11 C12 H12C 109.5(5) . . ?
H12A C12 H12C 109.5 . . ?
H12B C12 H12C 109.5 . . ?
C22 C21 P1 116.7(6) . . ?
C22 C21 H21A 108.2(5) . . ?
P1 C21 H21A 108.1(3) . . ?
C22 C21 H21B 108.1(5) . . ?
P1 C21 H21B 108.1(3) . . ?
H21A C21 H21B 107.3 . . ?
C21 C22 H22A 109.5(5) . . ?
C21 C22 H22B 109.4(5) . . ?
H22A C22 H22B 109.5 . . ?
C21 C22 H22C 109.5(5) . . ?
H22A C22 H22C 109.5 . . ?
H22B C22 H22C 109.5 . . ?
C32 C31 P1 116.6(6) . . ?
C32 C31 H31A 108.2(5) . . ?
P1 C31 H31A 108.2(3) . . ?
C32 C31 H31B 108.1(5) . . ?
P1 C31 H31B 108.1(3) . . ?
H31A C31 H31B 107.3 . . ?
C31 C32 H32A 109.5(5) . . ?
C31 C32 H32B 109.4(5) . . ?
H32A C32 H32B 109.5 . . ?
C31 C32 H32C 109.5(5) . . ?
H32A C32 H32C 109.5 . . ?
H32B C32 H32C 109.5 . . ?
N31 B N11 108.5(7) . . ?
N31 B N21 112.2(7) . . ?
N11 B N21 108.7(7) . . ?
N31 B H 109.1(29) . . ?
N11 B H 113.5(29) . . ?
N21 B H 104.9(29) . . ?
C15 N11 N12 109.4(7) . . ?
C15 N11 B 126.9(8) . . ?
N12 N11 B 123.7(7) . . ?
C13 N12 N11 106.0(7) . . ?
C13 N12 Rh1 140.7(6) . . ?
N11 N12 Rh1 113.3(5) . . ?
N12 C13 C14 109.9(8) . . ?
N12 C13 C16 124.6(9) . . ?
C14 C13 C16 125.4(8) . . ?
C15 C14 C13 106.8(8) . . ?
C15 C14 H14 126.6(6) . . ?
C13 C14 H14 126.6(6) . . ?
N11 C15 C14 107.9(8) . . ?
N11 C15 C17 123.6(9) . . ?
C14 C15 C17 128.6(9) . . ?
C13 C16 H16A 109.4(5) . . ?
C13 C16 H16B 109.5(5) . . ?
H16A C16 H16B 109.5 . . ?
C13 C16 H16C 109.5(5) . . ?
H16A C16 H16C 109.5 . . ?
H16B C16 H16C 109.5 . . ?
C15 C17 H17A 109.5(5) . . ?
C15 C17 H17B 109.5(5) . . ?
H17A C17 H17B 109.5 . . ?
C15 C17 H17C 109.5(5) . . ?
H17A C17 H17C 109.5 . . ?
H17B C17 H17C 109.5 . . ?
N22 N21 C23 110.1(6) . . ?
N22 N21 B 118.2(7) . . ?
C23 N21 B 130.2(7) . . ?
C25 N22 N21 107.3(7) . . ?
C25 N22 Rh1 135.0(6) . . ?
N21 N22 Rh1 117.6(5) . . ?
C24 C23 N21 105.9(7) . . ?
C24 C23 C26 131.4(8) . . ?
N21 C23 C26 122.7(8) . . ?
C23 C24 C25 107.8(7) . . ?
C23 C24 H24 126.1(5) . . ?
C25 C24 H24 126.1(5) . . ?
N22 C25 C24 108.8(7) . . ?
N22 C25 C27 122.1(8) . . ?
C24 C25 C27 129.1(7) . . ?
C23 C26 H26A 109.5(5) . . ?
C23 C26 H26B 109.5(5) . . ?
H26A C26 H26B 109.5 . . ?
C23 C26 H26C 109.5(5) . . ?
H26A C26 H26C 109.5 . . ?
H26B C26 H26C 109.5 . . ?
C25 C27 H27A 109.5(5) . . ?
C25 C27 H27B 109.5(4) . . ?
H27A C27 H27B 109.5 . . ?
C25 C27 H27C 109.5(4) . . ?
H27A C27 H27C 109.5 . . ?
H27B C27 H27C 109.5 . . ?
C35 N31 N32 109.0(6) . . ?
C35 N31 B 129.2(7) . . ?
N32 N31 B 117.8(7) . . ?
C33 N32 N31 106.9(6) . . ?
C33 N32 Rh1 135.7(6) . . ?
N31 N32 Rh1 117.4(5) . . ?
N32 C33 C34 108.7(8) . . ?
N32 C33 C36 121.6(8) . . ?
C34 C33 C36 129.3(8) . . ?
C35 C34 C33 107.2(8) . . ?
C35 C34 H34 126.4(5) . . ?
C33 C34 H34 126.4(5) . . ?
C34 C35 N31 108.2(7) . . ?
C34 C35 C37 129.2(9) . . ?
N31 C35 C37 122.6(8) . . ?
C33 C36 H36A 109.5(4) . . ?
C33 C36 H36B 109.5(5) . . ?
H36A C36 H36B 109.5 . . ?
C33 C36 H36C 109.5(5) . . ?
H36A C36 H36C 109.5 . . ?
H36B C36 H36C 109.5 . . ?
C35 C37 H37A 109.5(5) . . ?
C35 C37 H37B 109.4(5) . . ?
H37A C37 H37B 109.5 . . ?
C35 C37 H37C 109.5(5) . . ?
H37A C37 H37C 109.5 . . ?
H37B C37 H37C 109.5 . . ?
C1' Rh1' C2' 41.6(3) . . ?
C1' Rh1' N32' 96.0(3) . . ?
C2' Rh1' N32' 95.2(3) . . ?
C1' Rh1' N22' 113.7(3) . . ?
C2' Rh1' N22' 154.5(3) . . ?
N32' Rh1' N22' 79.3(2) . . Y
C1' Rh1' N12' 153.0(3) . . Y
C2' Rh1' N12' 111.5(3) . . Y
N32' Rh1' N12' 81.8(2) . . Y
N22' Rh1' N12' 92.5(2) . . Y
C1' Rh1' P1' 90.4(3) . . Y
C2' Rh1' P1' 91.5(2) . . Y
N32' Rh1' P1' 173.0(2) . . Y
N22' Rh1' P1' 95.5(2) . . Y
N12' Rh1' P1' 93.7(2) . . Y
C2' C1' Rh1' 71.3(5) . . ?
C2' C1' H1'1 116.4(5) . . ?
Rh1' C1' H1'1 116.4(3) . . ?
C2' C1' H1'2 116.7(5) . . ?
Rh1' C1' H1'2 116.4(3) . . ?
H1'1 C1' H1'2 113.4 . . ?
C1' C2' Rh1' 67.1(5) . . ?
C1' C2' H2'1 116.7(5) . . ?
Rh1' C2' H2'1 117.0(2) . . ?
C1' C2' H2'2 117.0(5) . . ?
Rh1' C2' H2'2 117.2(2) . . ?
H2'1 C2' H2'2 114.0 . . ?
C31' P1' C11' 100.6(4) . . ?
C31' P1' C21' 100.9(5) . . ?
C11' P1' C21' 101.8(4) . . ?
C31' P1' Rh1' 116.9(3) . . ?
C11' P1' Rh1' 113.3(3) . . ?
C21' P1' Rh1' 120.5(3) . . ?
C12' C11' P1' 115.6(6) . . ?
C12' C11' H11C 108.3(5) . . ?
P1' C11' H11C 108.4(3) . . ?
C12' C11' H11D 108.4(5) . . ?
P1' C11' H11D 108.4(3) . . ?
H11C C11' H11D 107.4 . . ?
C11' C12' H12D 109.4(5) . . ?
C11' C12' H12E 109.5(4) . . ?
H12D C12' H12E 109.5 . . ?
C11' C12' H12F 109.5(5) . . ?
H12D C12' H12F 109.5 . . ?
H12E C12' H12F 109.5 . . ?
C22' C21' P1' 117.9(7) . . ?
C22' C21' H21C 107.8(6) . . ?
P1' C21' H21C 107.8(3) . . ?
C22' C21' H21D 107.8(5) . . ?
P1' C21' H21D 107.8(3) . . ?
H21C C21' H21D 107.2 . . ?
C21' C22' H22D 109.5(5) . . ?
C21' C22' H22E 109.5(6) . . ?
H22D C22' H22E 109.5 . . ?
C21' C22' H22F 109.4(6) . . ?
H22D C22' H22F 109.5 . . ?
H22E C22' H22F 109.5 . . ?
C32' C31' P1' 117.4(6) . . ?
C32' C31' H31C 107.9(5) . . ?
P1' C31' H31C 108.0(3) . . ?
C32' C31' H31D 108.0(5) . . ?
P1' C31' H31D 108.0(3) . . ?
H31C C31' H31D 107.2 . . ?
C31' C32' H32D 109.5(5) . . ?
C31' C32' H32E 109.5(5) . . ?
H32D C32' H32E 109.5 . . ?
C31' C32' H32F 109.4(5) . . ?
H32D C32' H32F 109.5 . . ?
H32E C32' H32F 109.5 . . ?
N11' B' N21' 111.3(7) . . ?
N11' B' N31' 109.5(7) . . ?
N21' B' N31' 108.6(7) . . ?
N11' B' H' 109.4(33) . . ?
N21' B' H' 105.9(33) . . ?
N31' B' H' 112.1(33) . . ?
N12' N11' C15' 109.6(6) . . ?
N12' N11' B' 118.6(6) . . ?
C15' N11' B' 131.0(7) . . ?
C13' N12' N11' 107.3(6) . . ?
C13' N12' Rh1' 135.0(5) . . ?
N11' N12' Rh1' 117.4(4) . . ?
N12' C13' C14' 108.6(7) . . ?
N12' C13' C16' 123.0(8) . . ?
C14' C13' C16' 128.3(7) . . ?
C15' C14' C13' 107.3(7) . . ?
C15' C14' H14' 126.4(5) . . ?
C13' C14' H14' 126.4(5) . . ?
C14' C15' N11' 107.2(7) . . ?
C14' C15' C17' 129.7(8) . . ?
N11' C15' C17' 123.1(7) . . ?
C13' C16' H16D 109.5(5) . . ?
C13' C16' H16E 109.5(5) . . ?
H16D C16' H16E 109.5 . . ?
C13' C16' H16F 109.4(5) . . ?
H16D C16' H16F 109.5 . . ?
H16E C16' H16F 109.5 . . ?
C15' C17' H17D 109.4(5) . . ?
C15' C17' H17E 109.5(5) . . ?
H17D C17' H17E 109.5 . . ?
C15' C17' H17F 109.5(4) . . ?
H17D C17' H17F 109.5 . . ?
H17E C17' H17F 109.5 . . ?
C25' N21' N22' 110.8(7) . . ?
C25' N21' B' 127.8(8) . . ?
N22' N21' B' 117.8(7) . . ?
C23' N22' N21' 106.3(6) . . ?
C23' N22' Rh1' 136.6(6) . . ?
N21' N22' Rh1' 117.0(5) . . ?
N22' C23' C24' 110.8(8) . . ?
N22' C23' C26' 121.7(8) . . ?
C24' C23' C26' 127.4(8) . . ?
C25' C24' C23' 104.9(8) . . ?
C25' C24' H24' 127.5(6) . . ?
C23' C24' H24' 127.6(5) . . ?
N21' C25' C24' 107.0(8) . . ?
N21' C25' C27' 124.4(9) . . ?
C24' C25' C27' 128.5(9) . . ?
C23' C26' H26D 109.5(4) . . ?
C23' C26' H26E 109.5(4) . . ?
H26D C26' H26E 109.5 . . ?
C23' C26' H26F 109.5(5) . . ?
H26D C26' H26F 109.5 . . ?
H26E C26' H26F 109.5 . . ?
C25' C27' H27D 109.4(5) . . ?
C25' C27' H27E 109.5(5) . . ?
H27D C27' H27E 109.5 . . ?
C25' C27' H27F 109.4(5) . . ?
H27D C27' H27F 109.5 . . ?
H27E C27' H27F 109.5 . . ?
C35' N31' N32' 110.6(7) . . ?
C35' N31' B' 126.7(8) . . ?
N32' N31' B' 122.7(7) . . ?
C33' N32' N31' 105.7(6) . . ?
C33' N32' Rh1' 139.0(6) . . ?
N31' N32' Rh1' 115.3(5) . . ?
N32' C33' C34' 109.4(7) . . ?
N32' C33' C36' 124.6(8) . . ?
C34' C33' C36' 126.1(8) . . ?
C35' C34' C33' 106.6(8) . . ?
C35' C34' H34' 126.7(5) . . ?
C33' C34' H34' 126.7(5) . . ?
N31' C35' C34' 107.8(8) . . ?
N31' C35' C37' 125.2(8) . . ?
C34' C35' C37' 127.0(8) . . ?
C33' C36' H36D 109.5(4) . . ?
C33' C36' H36E 109.5(5) . . ?
H36D C36' H36E 109.5 . . ?
C33' C36' H36F 109.5(5) . . ?
H36D C36' H36F 109.5 . . ?
H36E C36' H36F 109.5 . . ?
C35' C37' H37D 109.5(5) . . ?
C35' C37' H37E 109.5(5) . . ?
H37D C37' H37E 109.5 . . ?
C35' C37' H37F 109.5(4) . . ?
H37D C37' H37F 109.5 . . ?
H37E C37' H37F 109.5 . . ?

loop_
_geom_bond_atom_site_label_1
_geom_bond_atom_site_label_2
_geom_bond_distance
_geom_bond_site_symmetry_2
_geom_bond_publ_flag
Rh1 C2 2.053(7) . Y
Rh1 C1 2.087(7) . Y
Rh1 N32 2.206(6) . Y
Rh1 N22 2.219(6) . Y
Rh1 N12 2.227(6) . Y
Rh1 P1 2.245(2) . Y
P1 C21 1.819(8) . ?
P1 C11 1.831(8) . ?
P1 C31 1.833(8) . ?
C1 C2 1.415(10) . Y
C1 H1A 0.97 . ?
C1 H1B 0.97 . ?
C2 H2A 0.97 . ?
C2 H2B 0.97 . ?
C11 C12 1.511(10) . ?
C11 H11A 0.97 . ?
C11 H11B 0.97 . ?
C12 H12A 0.96 . ?
C12 H12B 0.96 . ?
C12 H12C 0.96 . ?
C21 C22 1.546(11) . ?
C21 H21A 0.97 . ?
C21 H21B 0.97 . ?
C22 H22A 0.96 . ?
C22 H22B 0.96 . ?
C22 H22C 0.96 . ?
C31 C32 1.530(10) . ?
C31 H31A 0.97 . ?
C31 H31B 0.97 . ?
C32 H32A 0.96 . ?
C32 H32B 0.96 . ?
C32 H32C 0.96 . ?
B N31 1.541(11) . ?
B N11 1.552(11) . ?
B N21 1.560(11) . ?
B H 1.20(6) . ?
N11 C15 1.343(9) . ?
N11 N12 1.385(8) . ?
N12 C13 1.334(9) . ?
C13 C14 1.377(11) . ?
C13 C16 1.500(11) . ?
C14 C15 1.362(11) . ?
C14 H14 0.93 . ?
C15 C17 1.523(11) . ?
C16 H16A 0.96 . ?
C16 H16B 0.96 . ?
C16 H16C 0.96 . ?
C17 H17A 0.96 . ?
C17 H17B 0.96 . ?
C17 H17C 0.96 . ?
N21 N22 1.361(7) . ?
N21 C23 1.368(9) . ?
N22 C25 1.335(9) . ?
C23 C24 1.371(10) . ?
C23 C26 1.495(10) . ?
C24 C25 1.385(10) . ?
C24 H24 0.93 . ?
C25 C27 1.488(10) . ?
C26 H26A 0.96 . ?
C26 H26B 0.96 . ?
C26 H26C 0.96 . ?
C27 H27A 0.96 . ?
C27 H27B 0.96 . ?
C27 H27C 0.96 . ?
N31 C35 1.361(9) . ?
N31 N32 1.377(7) . ?
N32 C33 1.349(9) . ?
C33 C34 1.396(10) . ?
C33 C36 1.498(10) . ?
C34 C35 1.353(11) . ?
C34 H34 0.93 . ?
C35 C37 1.499(10) . ?
C36 H36A 0.96 . ?
C36 H36B 0.96 . ?
C36 H36C 0.96 . ?
C37 H37A 0.96 . ?
C37 H37B 0.96 . ?
C37 H37C 0.96 . ?
Rh1' C1' 2.073(9) . Y
Rh1' C2' 2.131(9) . Y
Rh1' N32' 2.193(6) . Y
Rh1' N22' 2.204(6) . Y
Rh1' N12' 2.232(6) . Y
Rh1' P1' 2.254(2) . Y
C1' C2' 1.494(11) . Y
C1' H1'1 0.97 . ?
C1' H1'2 0.97 . ?
C2' H2'1 0.97 . ?
C2' H2'2 0.97 . ?
P1' C31' 1.812(8) . ?
P1' C11' 1.847(8) . ?
P1' C21' 1.842(9) . ?
C11' C12' 1.549(11) . ?
C11' H11C 0.97 . ?
C11' H11D 0.97 . ?
C12' H12D 0.96 . ?
C12' H12E 0.96 . ?
C12' H12F 0.96 . ?
C21' C22' 1.527(12) . ?
C21' H21C 0.97 . ?
C21' H21D 0.97 . ?
C22' H22D 0.96 . ?
C22' H22E 0.96 . ?
C22' H22F 0.96 . ?
C31' C32' 1.555(11) . ?
C31' H31C 0.97 . ?
C31' H31D 0.97 . ?
C32' H32D 0.96 . ?
C32' H32E 0.96 . ?
C32' H32F 0.96 . ?
B' N11' 1.535(10) . ?
B' N21' 1.543(11) . ?
B' N31' 1.546(11) . ?
B' H' 1.18(7) . ?
N11' N12' 1.361(7) . ?
N11' C15' 1.375(9) . ?
N12' C13' 1.335(9) . ?
C13' C14' 1.410(10) . ?
C13' C16' 1.493(10) . ?
C14' C15' 1.345(10) . ?
C14' H14' 0.93 . ?
C15' C17' 1.492(10) . ?
C16' H16D 0.96 . ?
C16' H16E 0.96 . ?
C16' H16F 0.96 . ?
C17' H17D 0.96 . ?
C17' H17E 0.96 . ?
C17' H17F 0.96 . ?
N21' C25' 1.357(9) . ?
N21' N22' 1.384(8) . ?
N22' C23' 1.331(9) . ?
C23' C24' 1.416(10) . ?
C23' C26' 1.490(10) . ?
C24' C25' 1.411(11) . ?
C24' H24' 0.93 . ?
C25' C27' 1.481(11) . ?
C26' H26D 0.96 . ?
C26' H26E 0.96 . ?
C26' H26F 0.96 . ?
C27' H27D 0.96 . ?
C27' H27E 0.96 . ?
C27' H27F 0.96 . ?
N31' C35' 1.345(9) . ?
N31' N32' 1.374(7) . ?
N32' C33' 1.353(9) . ?
C33' C34' 1.398(10) . ?
C33' C36' 1.495(10) . ?
C34' C35' 1.363(10) . ?
C34' H34' 0.93 . ?
C35' C37' 1.511(10) . ?
C36' H36D 0.96 . ?
C36' H36E 0.96 . ?
C36' H36F 0.96 . ?
C37' H37D 0.96 . ?
C37' H37E 0.96 . ?
C37' H37F 0.96 . ?
